data_1515307
loop_
_publ_author_name
'Xu, Biao'
'Wang, Ruji'
'Wang, Xun'

_publ_section_title
;
 Simplifying the growth of hybrid single-crystals by using nanoparticle
 precursors: the case of AgI.
;
_journal_issue 8
_journal_name_full Nanoscale
_journal_page_first 2713
_journal_page_last 2719
_journal_paper_doi 10.1039/c2nr30139c
_journal_volume 4
_journal_year 2012
_chemical_formula_moiety '16(C13 H21 Cl N), 4(Ag4 I8), C H2 Cl2'
_chemical_formula_sum 'C209 H338 Ag16 Cl18 I32 N16'
_chemical_formula_weight 9499.77
_chemical_name_systematic
;
?
;
_space_group_IT_number 7
_symmetry_cell_setting monoclinic
_symmetry_space_group_name_Hall 'P -2yc'
_symmetry_space_group_name_H-M 'P 1 c 1'
_atom_sites_solution_hydrogens geom
_atom_sites_solution_primary direct
_atom_sites_solution_secondary difmap
_audit_creation_method SHELXL-97
_cell_angle_alpha 90.00
_cell_angle_beta 91.51(3)
_cell_angle_gamma 90.00
_cell_formula_units_Z 1
_cell_length_a 12.263(3)
_cell_length_b 24.775(5)
_cell_length_c 24.888(5)
_cell_measurement_reflns_used 48955
_cell_measurement_temperature 295(2)
_cell_measurement_theta_max 25.5
_cell_measurement_theta_min 3.0
_cell_volume 7559(3)
_computing_cell_refinement 'CrystalClear, Rigaku'
_computing_data_collection 'CrystalClear, Rigaku'
_computing_data_reduction 'CrystalClear, Rigaku'
_computing_molecular_graphics 'SHELXTL (Bruker, 1997)'
_computing_publication_material 'SHELXTL (Bruker, 1997)'
_computing_structure_refinement 'SHELXL-97 (Sheldrick, 1997)'
_computing_structure_solution 'SHELXS-97 (Sheldrick, 1990)'
_diffrn_ambient_temperature 295(2)
_diffrn_detector_area_resol_mean 0.1X0.1
_diffrn_measured_fraction_theta_full 0.998
_diffrn_measured_fraction_theta_max 0.998
_diffrn_measurement_device_type 'Rigaku RAXIS-RAPID'
_diffrn_measurement_method '\w scans'
_diffrn_radiation_monochromator graphite
_diffrn_radiation_source 'fine-focus sealed tube'
_diffrn_radiation_type MoK\a
_diffrn_radiation_wavelength 0.71073
_diffrn_reflns_av_R_equivalents 0.1161
_diffrn_reflns_av_sigmaI/netI 0.1401
_diffrn_reflns_limit_h_max 14
_diffrn_reflns_limit_h_min -14
_diffrn_reflns_limit_k_max 29
_diffrn_reflns_limit_k_min -30
_diffrn_reflns_limit_l_max 30
_diffrn_reflns_limit_l_min -30
_diffrn_reflns_number 60557
_diffrn_reflns_theta_full 25.50
_diffrn_reflns_theta_max 25.50
_diffrn_reflns_theta_min 3.04
_diffrn_standards_decay_% 0
_diffrn_standards_number 0
_exptl_absorpt_coefficient_mu 4.480
_exptl_absorpt_correction_T_max 1.000
_exptl_absorpt_correction_T_min 0.036
_exptl_absorpt_correction_type empirical
_exptl_absorpt_process_details multi-scan
_exptl_crystal_colour colorless
_exptl_crystal_density_diffrn 2.087
_exptl_crystal_density_meas ?
_exptl_crystal_density_method 'not measured'
_exptl_crystal_description needle
_exptl_crystal_F_000 4458
_exptl_crystal_size_max 0.18
_exptl_crystal_size_mid 0.05
_exptl_crystal_size_min 0.05
_refine_diff_density_max 2.864
_refine_diff_density_min -2.036
_refine_diff_density_rms 0.223
_refine_ls_abs_structure_details 'Flack H D (1983), Acta Cryst. A39, 876-881'
_refine_ls_abs_structure_Flack 0.438(17)
_refine_ls_extinction_coef 0.00122(4)
_refine_ls_extinction_expression Fc^*^=kFc[1+0.001xFc^2^\l^3^/sin(2\q)]^-1/4^
_refine_ls_extinction_method SHELXL
_refine_ls_goodness_of_fit_ref 1.458
_refine_ls_hydrogen_treatment constr
_refine_ls_matrix_type full
_refine_ls_number_parameters 1326
_refine_ls_number_reflns 26101
_refine_ls_number_restraints 80
_refine_ls_restrained_S_all 1.458
_refine_ls_R_factor_all 0.1058
_refine_ls_R_factor_gt 0.0867
_refine_ls_shift/su_max 0.018
_refine_ls_shift/su_mean 0.000
_refine_ls_structure_factor_coef Fsqd
_refine_ls_weighting_details 'calc w=1/[\s^2^(Fo^2^)+(0.0010P)^2^+5.0000P] where P=(Fo^2^+2Fc^2^)/3'
_refine_ls_weighting_scheme calc
_refine_ls_wR_factor_gt 0.1897
_refine_ls_wR_factor_ref 0.2046
_reflns_number_gt 19314
_reflns_number_total 26101
_reflns_threshold_expression I>2sigma(I)
_cod_data_source_file c2nr30139c.txt
_cod_data_source_block 1
_cod_depositor_comments
;
The following automatic conversions were performed:

'_symmetry_cell_setting' value 'Monoclinic' changed to 'monoclinic'
according to
/usr/data/users/saulius/automatic-downloads/retrospective/RSC/lib/dictionaries/cif_core.dic
dictionary named 'cif_core.dic' version 2.4.2 from 2011-04-26.

Automatic conversion script
Id: cif_fix_values 2281 2013-09-26 08:29:07Z andrius 

The following automatic conversions were performed:

'_exptl_crystal_density_meas' value 'none' was changed to '?' - the
value is perceived as not measured.

Automatic conversion script
Id: cif_fix_values 3008 2015-01-20 13:52:24Z robertas 
;
_cod_original_sg_symbol_H-M Pc
_cod_database_code 1515307

loop_
_symmetry_equiv_pos_as_xyz
'x, y, z'
'x, -y, z+1/2'

loop_
_atom_site_label
_atom_site_type_symbol
_atom_site_fract_x
_atom_site_fract_y
_atom_site_fract_z
_atom_site_U_iso_or_equiv
_atom_site_adp_type
_atom_site_occupancy
_atom_site_symmetry_multiplicity
_atom_site_calc_flag
_atom_site_refinement_flags
I1 I 0.59169(5) 0.53460(3) 0.22613(3) 0.05199(19) Uani 1 1 d .
I2 I 0.23494(6) 0.59373(3) 0.18194(3) 0.0665(2) Uani 1 1 d .
I3 I 0.30202(6) 0.40988(3) 0.22433(3) 0.0633(2) Uani 1 1 d .
I4 I 0.32087(6) 0.54501(3) 0.35895(3) 0.0580(2) Uani 1 1 d .
I5 I 0.20518(6) 0.36998(4) 0.39845(4) 0.0688(2) Uani 1 1 d .
I6 I 0.57573(6) 0.40454(3) 0.36013(3) 0.0583(2) Uani 1 1 d .
I7 I 0.66652(8) 0.35548(4) 0.18703(4) 0.0783(3) Uani 1 1 d .
I8 I 0.66868(6) 0.58365(3) 0.40793(3) 0.0630(2) Uani 1 1 d .
I9 I 0.56522(6) 1.03745(3) 0.33919(3) 0.0612(2) Uani 1 1 d .
I10 I 0.22477(7) 1.09512(3) 0.38730(3) 0.0694(3) Uani 1 1 d .
I11 I 0.29433(6) 0.90689(3) 0.34540(3) 0.0589(2) Uani 1 1 d .
I12 I 0.29584(6) 1.03818(3) 0.21082(3) 0.0561(2) Uani 1 1 d .
I13 I 0.19485(8) 0.86369(4) 0.16245(4) 0.0858(3) Uani 1 1 d .
I14 I 0.55434(7) 0.89843(3) 0.21528(4) 0.0726(3) Uani 1 1 d .
I15 I 0.66006(7) 0.85671(4) 0.39229(4) 0.0728(3) Uani 1 1 d .
I16 I 0.66230(8) 1.06208(4) 0.15400(4) 0.0892(3) Uani 1 1 d .
Ag1 Ag 0.35420(8) 0.52385(4) 0.24504(4) 0.0741(3) Uani 1 1 d .
Ag2 Ag 0.34543(8) 0.43060(5) 0.33770(4) 0.0749(3) Uani 1 1 d .
Ag3 Ag 0.53396(9) 0.42180(4) 0.24444(4) 0.0757(3) Uani 1 1 d .
Ag4 Ag 0.54623(8) 0.51890(4) 0.33892(4) 0.0704(3) Uani 1 1 d .
Ag5 Ag 0.33382(8) 1.02016(4) 0.32645(4) 0.0724(3) Uani 1 1 d .
Ag6 Ag 0.32746(9) 0.92202(5) 0.23115(5) 0.0822(4) Uani 1 1 d .
Ag7 Ag 0.53052(9) 0.92191(5) 0.32869(5) 0.0843(4) Uani 1 1 d .
Ag8 Ag 0.53032(9) 1.01403(5) 0.22622(5) 0.0810(4) Uani 1 1 d .
Cl1 Cl 1.1799(4) 0.6096(2) 0.48167(19) 0.1346(18) Uani 1 1 d .
Cl2 Cl 0.6670(4) 0.1608(2) 0.4126(3) 0.203(2) Uani 1 1 d .
Cl3 Cl 0.7829(5) 0.3112(3) 0.5768(2) 0.197(3) Uani 1 1 d .
Cl4 Cl -0.0517(4) 0.1736(3) 0.1627(2) 0.170(2) Uani 1 1 d .
Cl5 Cl 0.9358(3) 0.40510(19) 0.5091(2) 0.1134(16) Uani 1 1 d .
Cl6 Cl 0.1223(4) 1.22876(19) 0.0515(3) 0.157(3) Uani 1 1 d .
Cl7 Cl 1.0972(5) 0.7207(3) 0.3707(3) 0.182(3) Uani 1 1 d .
Cl8 Cl 0.9693(5) 0.8787(2) 0.5124(3) 0.150(2) Uani 1 1 d .
N1 N 0.7545(4) 0.7225(2) 0.5206(2) 0.052(3) Uani 1 1 d D
N2 N 1.0997(4) 0.2215(2) 0.5041(2) 0.057(3) Uani 1 1 d D
N3 N 0.4926(4) 0.28297(18) 0.7687(2) 0.045(2) Uani 1 1 d D
N4 N 0.4118(4) 0.22036(19) 0.2573(2) 0.061(3) Uani 1 1 d D
N5 N 0.4551(4) 0.4699(2) 0.53922(19) 0.054(3) Uani 1 1 d D
N6 N 0.3732(4) 1.0189(2) 0.03087(19) 0.057(3) Uani 1 1 d D
N7 N 0.9495(4) 0.5043(2) 0.3007(2) 0.073(3) Uani 1 1 d D
N8 N 0.9419(4) 0.9813(2) 0.2887(2) 0.094(4) Uani 1 1 d D
C1 C 0.7876(8) 0.6671(2) 0.5352(4) 0.050(3) Uani 1 1 d D
H1A H 0.7694 0.6436 0.5052 0.060 Uiso 1 1 calc R
H1B H 0.7446 0.6555 0.5653 0.060 Uiso 1 1 calc R
C2 C 0.9098(7) 0.6589(4) 0.5505(3) 0.061(3) Uani 1 1 d D
C3 C 0.9426(9) 0.6625(5) 0.6044(6) 0.075(4) Uani 1 1 d .
H3A H 0.8921 0.6721 0.6299 0.091 Uiso 1 1 calc R
C4 C 1.0529(11) 0.6516(6) 0.6210(6) 0.087(5) Uani 1 1 d .
H4A H 1.0775 0.6570 0.6562 0.104 Uiso 1 1 calc R
C5 C 1.1195(10) 0.6331(5) 0.5827(6) 0.076(4) Uani 1 1 d .
H5A H 1.1906 0.6233 0.5924 0.092 Uiso 1 1 calc R
C6 C 1.0857(9) 0.6285(6) 0.5303(5) 0.072(4) Uani 1 1 d .
C7 C 0.9838(7) 0.6397(4) 0.5138(4) 0.058(3) Uani 1 1 d D
H7A H 0.9625 0.6348 0.4780 0.070 Uiso 1 1 calc R
C8 C 0.8253(7) 0.7484(3) 0.4811(2) 0.061(3) Uani 1 1 d D
H8A H 0.8997 0.7478 0.4954 0.073 Uiso 1 1 calc R
H8B H 0.8037 0.7859 0.4775 0.073 Uiso 1 1 calc R
C9 C 0.8242(12) 0.7229(4) 0.4246(3) 0.085(5) Uani 1 1 d D
H9A H 0.8959 0.7252 0.4101 0.127 Uiso 1 1 calc R
H9B H 0.7734 0.7420 0.4016 0.127 Uiso 1 1 calc R
H9C H 0.8028 0.6857 0.4270 0.127 Uiso 1 1 calc R
C10 C 0.7604(9) 0.7542(3) 0.5705(3) 0.074(4) Uani 1 1 d D
H10A H 0.8364 0.7578 0.5818 0.089 Uiso 1 1 calc R
H10B H 0.7237 0.7344 0.5983 0.089 Uiso 1 1 calc R
C11 C 0.7098(11) 0.8112(3) 0.5664(6) 0.114(6) Uani 1 1 d D
H11A H 0.7140 0.8283 0.6010 0.170 Uiso 1 1 calc R
H11B H 0.6349 0.8083 0.5547 0.170 Uiso 1 1 calc R
H11C H 0.7492 0.8323 0.5411 0.170 Uiso 1 1 calc R
C12 C 0.6426(4) 0.7207(4) 0.4979(3) 0.062(4) Uani 1 1 d D
H12A H 0.6395 0.6943 0.4692 0.074 Uiso 1 1 calc R
H12B H 0.6251 0.7556 0.4823 0.074 Uiso 1 1 calc R
C13 C 0.5557(8) 0.7064(7) 0.5393(5) 0.128(7) Uani 1 1 d D
H13A H 0.4869 0.7217 0.5280 0.193 Uiso 1 1 calc R
H13B H 0.5772 0.7208 0.5738 0.193 Uiso 1 1 calc R
H13C H 0.5490 0.6679 0.5417 0.193 Uiso 1 1 calc R
C14 C 1.0666(11) 0.2247(5) 0.4465(3) 0.079(4) Uani 1 1 d D
H14A H 1.0843 0.1905 0.4297 0.095 Uiso 1 1 calc R
H14B H 1.1106 0.2522 0.4298 0.095 Uiso 1 1 calc R
C15 C 0.9483(10) 0.2370(5) 0.4335(5) 0.070(4) Uani 1 1 d .
C16 C 0.9163(9) 0.2899(5) 0.4244(5) 0.065(4) Uani 1 1 d .
H16A H 0.9695 0.3167 0.4260 0.078 Uiso 1 1 calc R
C17 C 0.8132(11) 0.3046(5) 0.4134(5) 0.074(4) Uani 1 1 d .
H17A H 0.7959 0.3408 0.4080 0.089 Uiso 1 1 calc R
C18 C 0.7319(12) 0.2654(6) 0.4100(6) 0.090(5) Uani 1 1 d .
H18A H 0.6597 0.2746 0.4022 0.108 Uiso 1 1 calc R
C19 C 0.7646(12) 0.2089(5) 0.4193(6) 0.086(5) Uani 1 1 d .
C20 C 0.8762(10) 0.1978(6) 0.4279(6) 0.089(4) Uani 1 1 d .
H20A H 0.8996 0.1621 0.4297 0.107 Uiso 1 1 calc R
C21 C 1.0859(9) 0.2763(3) 0.5262(3) 0.073(4) Uani 1 1 d D
H21A H 1.0086 0.2844 0.5261 0.088 Uiso 1 1 calc R
H21B H 1.1198 0.3017 0.5021 0.088 Uiso 1 1 calc R
C22 C 1.1326(13) 0.2861(5) 0.5830(3) 0.108(6) Uani 1 1 d D
H22A H 1.1017 0.3185 0.5973 0.162 Uiso 1 1 calc R
H22B H 1.2104 0.2899 0.5818 0.162 Uiso 1 1 calc R
H22C H 1.1150 0.2561 0.6056 0.162 Uiso 1 1 calc R
C23 C 1.0281(7) 0.1848(2) 0.5334(4) 0.063(4) Uani 1 1 d D
H23A H 0.9535 0.1964 0.5266 0.076 Uiso 1 1 calc R
H23B H 1.0436 0.1897 0.5715 0.076 Uiso 1 1 calc R
C24 C 1.0339(11) 0.1237(3) 0.5213(6) 0.077(4) Uani 1 1 d D
H24A H 1.0220 0.1037 0.5537 0.115 Uiso 1 1 calc R
H24B H 1.1045 0.1151 0.5080 0.115 Uiso 1 1 calc R
H24C H 0.9788 0.1145 0.4948 0.115 Uiso 1 1 calc R
C25 C 1.2142(4) 0.2035(3) 0.5076(4) 0.058(3) Uani 1 1 d D
H25A H 1.2181 0.1691 0.4892 0.069 Uiso 1 1 calc R
H25B H 1.2316 0.1966 0.5453 0.069 Uiso 1 1 calc R
C26 C 1.3052(7) 0.2393(4) 0.4860(6) 0.108(5) Uani 1 1 d D
H26A H 1.3701 0.2181 0.4821 0.161 Uiso 1 1 calc R
H26B H 1.3198 0.2683 0.5108 0.161 Uiso 1 1 calc R
H26C H 1.2827 0.2538 0.4517 0.161 Uiso 1 1 calc R
C27 C 0.4854(8) 0.3150(3) 0.7192(3) 0.044(2) Uani 1 1 d DU
H27A H 0.5276 0.3477 0.7251 0.053 Uiso 1 1 calc R
H27B H 0.4100 0.3258 0.7136 0.053 Uiso 1 1 calc R
C28 C 0.5221(9) 0.2899(4) 0.6690(5) 0.059(3) Uani 1 1 d .
C29 C 0.4691(9) 0.2487(4) 0.6419(3) 0.075(4) Uani 1 1 d D
H29A H 0.4047 0.2352 0.6557 0.090 Uiso 1 1 calc R
C30 C 0.5080(14) 0.2267(6) 0.5949(4) 0.136(8) Uani 1 1 d D
H30A H 0.4690 0.1999 0.5766 0.163 Uiso 1 1 calc R
C31 C 0.6100(9) 0.2461(4) 0.5753(5) 0.099(4) Uani 1 1 d DU
H31A H 0.6368 0.2323 0.5435 0.119 Uiso 1 1 calc R
C32 C 0.6692(10) 0.2855(4) 0.6036(5) 0.082(4) Uani 1 1 d D
C33 C 0.6212(10) 0.3083(5) 0.6482(5) 0.075(4) Uani 1 1 d .
H33A H 0.6564 0.3371 0.6652 0.090 Uiso 1 1 calc R
C34 C 0.4163(5) 0.2372(3) 0.7684(5) 0.068(4) Uani 1 1 d D
H34A H 0.4281 0.2169 0.8014 0.082 Uiso 1 1 calc R
H34B H 0.4339 0.2136 0.7388 0.082 Uiso 1 1 calc R
C35 C 0.2943(6) 0.2520(6) 0.7633(6) 0.095(5) Uani 1 1 d D
H35A H 0.2534 0.2209 0.7515 0.143 Uiso 1 1 calc R
H35B H 0.2846 0.2806 0.7376 0.143 Uiso 1 1 calc R
H35C H 0.2690 0.2637 0.7976 0.143 Uiso 1 1 calc R
C36 C 0.6019(4) 0.2596(3) 0.7779(5) 0.068(3) Uani 1 1 d D
H36A H 0.6189 0.2371 0.7474 0.081 Uiso 1 1 calc R
H36B H 0.6000 0.2364 0.8093 0.081 Uiso 1 1 calc R
C37 C 0.6945(7) 0.3010(4) 0.7865(5) 0.093(5) Uani 1 1 d D
H37A H 0.7598 0.2826 0.7982 0.139 Uiso 1 1 calc R
H37B H 0.6741 0.3267 0.8132 0.139 Uiso 1 1 calc R
H37C H 0.7072 0.3193 0.7533 0.139 Uiso 1 1 calc R
C38 C 0.4687(11) 0.3220(3) 0.8116(2) 0.075(4) Uani 1 1 d D
H38A H 0.3993 0.3391 0.8028 0.090 Uiso 1 1 calc R
H38B H 0.5241 0.3500 0.8114 0.090 Uiso 1 1 calc R
C39 C 0.4635(13) 0.2991(5) 0.8689(3) 0.105(5) Uani 1 1 d D
H39A H 0.4747 0.3277 0.8944 0.158 Uiso 1 1 calc R
H39B H 0.5193 0.2723 0.8740 0.158 Uiso 1 1 calc R
H39C H 0.3933 0.2830 0.8739 0.158 Uiso 1 1 calc R
C40 C 0.3183(6) 0.1859(4) 0.2695(5) 0.062(3) Uani 1 1 d D
H40A H 0.3250 0.1759 0.3071 0.074 Uiso 1 1 calc R
H40B H 0.3250 0.1530 0.2487 0.074 Uiso 1 1 calc R
C41 C 0.1995(9) 0.2084(3) 0.2592(4) 0.075(4) Uani 1 1 d D
C42 C 0.1347(14) 0.1891(5) 0.2180(6) 0.102(6) Uani 1 1 d .
H42A H 0.1612 0.1633 0.1945 0.123 Uiso 1 1 calc R
C43 C 0.0293(13) 0.2083(7) 0.2117(8) 0.121(6) Uani 1 1 d .
C44 C -0.0090(13) 0.2482(8) 0.2444(8) 0.113(6) Uani 1 1 d .
H44A H -0.0799 0.2611 0.2401 0.136 Uiso 1 1 calc R
C45 C 0.0587(14) 0.2680(7) 0.2829(7) 0.104(6) Uani 1 1 d .
H45A H 0.0340 0.2958 0.3045 0.125 Uiso 1 1 calc R
C46 C 0.1610(9) 0.2493(4) 0.2917(5) 0.085(4) Uani 1 1 d D
H46A H 0.2051 0.2636 0.3191 0.102 Uiso 1 1 calc R
C47 C 0.4251(11) 0.2673(3) 0.2934(2) 0.076(4) Uani 1 1 d D
H47A H 0.3652 0.2921 0.2868 0.092 Uiso 1 1 calc R
H47B H 0.4922 0.2859 0.2851 0.092 Uiso 1 1 calc R
C48 C 0.4283(14) 0.2513(5) 0.3532(3) 0.099(5) Uani 1 1 d D
H48A H 0.4536 0.2814 0.3744 0.148 Uiso 1 1 calc R
H48B H 0.4769 0.2213 0.3586 0.148 Uiso 1 1 calc R
H48C H 0.3564 0.2413 0.3638 0.148 Uiso 1 1 calc R
C49 C 0.5008(5) 0.1811(3) 0.2630(6) 0.091(5) Uani 1 1 d D
H49A H 0.4886 0.1526 0.2368 0.109 Uiso 1 1 calc R
H49B H 0.4977 0.1648 0.2984 0.109 Uiso 1 1 calc R
C50 C 0.6164(6) 0.2042(6) 0.2558(8) 0.126(8) Uani 1 1 d D
H50A H 0.6696 0.1771 0.2650 0.189 Uiso 1 1 calc R
H50B H 0.6268 0.2350 0.2788 0.189 Uiso 1 1 calc R
H50C H 0.6246 0.2150 0.2191 0.189 Uiso 1 1 calc R
C51 C 0.4106(11) 0.2416(4) 0.2022(2) 0.102(6) Uani 1 1 d D
H51A H 0.4763 0.2629 0.1985 0.122 Uiso 1 1 calc R
H51B H 0.3495 0.2663 0.1988 0.122 Uiso 1 1 calc R
C52 C 0.4032(18) 0.2029(5) 0.1539(4) 0.160(9) Uani 1 1 d D
H52A H 0.3744 0.2219 0.1231 0.239 Uiso 1 1 calc R
H52B H 0.3561 0.1733 0.1621 0.239 Uiso 1 1 calc R
H52C H 0.4746 0.1895 0.1464 0.239 Uiso 1 1 calc R
C53 C 0.5455(5) 0.4898(4) 0.5070(3) 0.045(3) Uani 1 1 d D
H53A H 0.5320 0.5275 0.4987 0.054 Uiso 1 1 calc R
H53B H 0.5447 0.4702 0.4733 0.054 Uiso 1 1 calc R
C54 C 0.6592(9) 0.4852(5) 0.5326(5) 0.062(4) Uani 1 1 d .
C55 C 0.7389(10) 0.4501(5) 0.5135(5) 0.068(4) Uani 1 1 d .
H55A H 0.7180 0.4257 0.4867 0.082 Uiso 1 1 calc R
C56 C 0.8442(9) 0.4493(5) 0.5313(5) 0.064(4) Uani 1 1 d .
C57 C 0.8773(11) 0.4886(6) 0.5649(6) 0.089(5) Uani 1 1 d .
H57A H 0.9512 0.4919 0.5737 0.107 Uiso 1 1 calc R
C58 C 0.8025(9) 0.5249(5) 0.5872(6) 0.077(4) Uani 1 1 d .
H58A H 0.8252 0.5490 0.6139 0.092 Uiso 1 1 calc R
C59 C 0.6931(10) 0.5245(4) 0.5686(5) 0.070(4) Uani 1 1 d .
H59A H 0.6443 0.5504 0.5805 0.084 Uiso 1 1 calc R
C60 C 0.4712(10) 0.4151(2) 0.5607(3) 0.073(4) Uani 1 1 d D
H60A H 0.4111 0.4064 0.5837 0.087 Uiso 1 1 calc R
H60B H 0.5377 0.4145 0.5827 0.087 Uiso 1 1 calc R
C61 C 0.4788(12) 0.3716(4) 0.5173(4) 0.102(6) Uani 1 1 d D
H61A H 0.4701 0.3366 0.5333 0.153 Uiso 1 1 calc R
H61B H 0.5487 0.3736 0.5010 0.153 Uiso 1 1 calc R
H61C H 0.4224 0.3772 0.4904 0.153 Uiso 1 1 calc R
C62 C 0.4385(9) 0.5051(2) 0.5857(3) 0.067(4) Uani 1 1 d D
H62A H 0.5014 0.5012 0.6099 0.080 Uiso 1 1 calc R
H62B H 0.3759 0.4916 0.6046 0.080 Uiso 1 1 calc R
C63 C 0.4206(12) 0.5658(3) 0.5758(6) 0.095(5) Uani 1 1 d D
H63A H 0.4223 0.5846 0.6095 0.142 Uiso 1 1 calc R
H63B H 0.3510 0.5712 0.5580 0.142 Uiso 1 1 calc R
H63C H 0.4772 0.5794 0.5536 0.142 Uiso 1 1 calc R
C64 C 0.3558(4) 0.4738(5) 0.5047(3) 0.069(4) Uani 1 1 d D
H64A H 0.3646 0.4502 0.4739 0.082 Uiso 1 1 calc R
H64B H 0.3500 0.5104 0.4912 0.082 Uiso 1 1 calc R
C65 C 0.2478(7) 0.4590(6) 0.5315(5) 0.100(6) Uani 1 1 d D
H65A H 0.1885 0.4625 0.5058 0.150 Uiso 1 1 calc R
H65B H 0.2362 0.4830 0.5612 0.150 Uiso 1 1 calc R
H65C H 0.2515 0.4225 0.5444 0.150 Uiso 1 1 calc R
C66 C 0.3879(9) 1.0701(3) 0.0609(4) 0.054(3) Uani 1 1 d D
H66A H 0.4640 1.0729 0.0722 0.065 Uiso 1 1 calc R
H66B H 0.3455 1.0680 0.0932 0.065 Uiso 1 1 calc R
C67 C 0.3570(8) 1.1207(4) 0.0321(4) 0.049(3) Uani 1 1 d .
C68 C 0.2642(9) 1.1471(5) 0.0506(5) 0.065(4) Uani 1 1 d .
H68A H 0.2240 1.1319 0.0780 0.079 Uiso 1 1 calc R
C69 C 0.2333(12) 1.1949(5) 0.0285(7) 0.104(6) Uani 1 1 d .
C70 C 0.2903(15) 1.2126(5) -0.0145(7) 0.116(6) Uani 1 1 d .
H70A H 0.2606 1.2407 -0.0349 0.140 Uiso 1 1 calc R
C71 C 0.3906(15) 1.1912(7) -0.0301(7) 0.133(7) Uani 1 1 d .
H71A H 0.4349 1.2082 -0.0548 0.160 Uiso 1 1 calc R
C72 C 0.4165(11) 1.1454(5) -0.0071(5) 0.070(4) Uani 1 1 d .
H72A H 0.4797 1.1282 -0.0180 0.085 Uiso 1 1 calc R
C73 C 0.2606(4) 1.0124(4) 0.0098(3) 0.061(3) Uani 1 1 d D
H73A H 0.2565 0.9798 -0.0117 0.074 Uiso 1 1 calc R
H73B H 0.2431 1.0426 -0.0137 0.074 Uiso 1 1 calc R
C74 C 0.1747(7) 1.0092(5) 0.0536(4) 0.075(4) Uani 1 1 d D
H74A H 0.1035 1.0054 0.0370 0.113 Uiso 1 1 calc R
H74B H 0.1772 1.0416 0.0748 0.113 Uiso 1 1 calc R
H74C H 0.1897 0.9786 0.0763 0.113 Uiso 1 1 calc R
C75 C 0.4034(9) 0.9748(2) 0.0680(3) 0.061(3) Uani 1 1 d D
H75A H 0.3569 0.9775 0.0988 0.073 Uiso 1 1 calc R
H75B H 0.4775 0.9814 0.0809 0.073 Uiso 1 1 calc R
C76 C 0.3978(13) 0.9159(3) 0.0478(5) 0.084(5) Uani 1 1 d D
H76A H 0.3824 0.8923 0.0773 0.126 Uiso 1 1 calc R
H76B H 0.4664 0.9061 0.0329 0.126 Uiso 1 1 calc R
H76C H 0.3411 0.9126 0.0207 0.126 Uiso 1 1 calc R
C77 C 0.4393(5) 1.0180(4) -0.0183(3) 0.058(3) Uani 1 1 d D
H77A H 0.4175 1.0485 -0.0404 0.069 Uiso 1 1 calc R
H77B H 0.4207 0.9855 -0.0383 0.069 Uiso 1 1 calc R
C78 C 0.5643(6) 1.0197(5) -0.0102(5) 0.084(4) Uani 1 1 d D
H78A H 0.5979 1.0190 -0.0446 0.125 Uiso 1 1 calc R
H78B H 0.5880 0.9890 0.0105 0.125 Uiso 1 1 calc R
H78C H 0.5848 1.0522 0.0084 0.125 Uiso 1 1 calc R
C79 C 0.8819(7) 0.5528(3) 0.2978(6) 0.091(5) Uani 1 1 d D
H79A H 0.8417 0.5551 0.3308 0.109 Uiso 1 1 calc R
H79B H 0.8288 0.5480 0.2686 0.109 Uiso 1 1 calc R
C80 C 0.9404(11) 0.6089(5) 0.2892(3) 0.091(4) Uani 1 1 d D
C81 C 0.9859(8) 0.6362(3) 0.3330(6) 0.094(6) Uani 1 1 d D
H81A H 0.9817 0.6239 0.3682 0.113 Uiso 1 1 calc R
C82 C 1.0382(10) 0.6837(4) 0.3194(7) 0.108(6) Uani 1 1 d D
C83 C 1.0250(13) 0.7087(8) 0.2693(10) 0.142(9) Uani 1 1 d .
H83A H 1.0496 0.7439 0.2650 0.171 Uiso 1 1 calc R
C84 C 0.9769(12) 0.6828(3) 0.2267(8) 0.129(8) Uani 1 1 d D
H84A H 0.9730 0.6978 0.1925 0.155 Uiso 1 1 calc R
C85 C 0.9340(11) 0.6321(4) 0.2382(4) 0.121(7) Uani 1 1 d D
H85A H 0.8993 0.6129 0.2106 0.146 Uiso 1 1 calc R
C86 C 1.0202(7) 0.5055(7) 0.3494(2) 0.119(6) Uani 1 1 d D
H86A H 1.0658 0.5374 0.3474 0.143 Uiso 1 1 calc R
H86B H 1.0681 0.4744 0.3482 0.143 Uiso 1 1 calc R
C87 C 0.9659(10) 0.5057(8) 0.4044(3) 0.144(8) Uani 1 1 d D
H87A H 1.0209 0.5095 0.4323 0.217 Uiso 1 1 calc R
H87B H 0.9274 0.4724 0.4092 0.217 Uiso 1 1 calc R
H87C H 0.9157 0.5353 0.4060 0.217 Uiso 1 1 calc R
C88 C 0.8659(6) 0.4630(2) 0.3071(7) 0.115(6) Uani 1 1 d D
H88A H 0.8100 0.4675 0.2792 0.138 Uiso 1 1 calc R
H88B H 0.8319 0.4679 0.3415 0.138 Uiso 1 1 calc R
C89 C 0.9123(12) 0.4055(3) 0.3042(9) 0.176(9) Uani 1 1 d D
H89A H 0.9086 0.3886 0.3388 0.264 Uiso 1 1 calc R
H89B H 0.9869 0.4070 0.2935 0.264 Uiso 1 1 calc R
H89C H 0.8703 0.3848 0.2783 0.264 Uiso 1 1 calc R
C90 C 1.0277(6) 0.4965(6) 0.2576(2) 0.090(5) Uani 1 1 d D
H90A H 1.0716 0.4647 0.2654 0.108 Uiso 1 1 calc R
H90B H 1.0763 0.5273 0.2566 0.108 Uiso 1 1 calc R
C91 C 0.9705(10) 0.4897(7) 0.2021(3) 0.110(6) Uani 1 1 d D
H91A H 0.9997 0.4587 0.1843 0.166 Uiso 1 1 calc R
H91B H 0.9824 0.5213 0.1808 0.166 Uiso 1 1 calc R
H91C H 0.8936 0.4848 0.2067 0.166 Uiso 1 1 calc R
C92 C 1.0078(8) 0.9872(5) 0.3382(4) 0.137(9) Uani 1 1 d D
H92A H 1.0637 0.9595 0.3378 0.164 Uiso 1 1 calc R
H92B H 1.0448 1.0217 0.3364 0.164 Uiso 1 1 calc R
C93 C 0.9562(9) 0.9843(7) 0.3904(7) 0.091(5) Uani 1 1 d .
C94 C 0.9803(11) 0.9371(6) 0.4269(7) 0.090(5) Uani 1 1 d .
H94A H 1.0285 0.9102 0.4167 0.108 Uiso 1 1 calc R
C95 C 0.9312(13) 0.9342(7) 0.4743(7) 0.121(5) Uani 1 1 d .
C96 C 0.8605(13) 0.9674(9) 0.5007(9) 0.145(9) Uani 1 1 d .
H96A H 0.8308 0.9617 0.5342 0.174 Uiso 1 1 calc R
C97 C 0.8421(10) 1.0122(7) 0.4659(3) 0.117(6) Uani 1 1 d D
H97A H 0.7950 1.0387 0.4780 0.140 Uiso 1 1 calc R
C98 C 0.8867(10) 1.0210(8) 0.4157(4) 0.132(8) Uani 1 1 d D
H98A H 0.8696 1.0530 0.3979 0.159 Uiso 1 1 calc R
C99 C 0.8814(7) 0.9311(2) 0.2954(6) 0.117(6) Uani 1 1 d D
H99A H 0.8210 0.9304 0.2694 0.141 Uiso 1 1 calc R
H99B H 0.8508 0.9308 0.3309 0.141 Uiso 1 1 calc R
C100 C 0.9495(11) 0.8795(4) 0.2886(9) 0.153(9) Uani 1 1 d D
H10G H 0.9038 0.8484 0.2930 0.230 Uiso 1 1 calc R
H10H H 1.0076 0.8789 0.3152 0.230 Uiso 1 1 calc R
H10I H 0.9796 0.8790 0.2534 0.230 Uiso 1 1 calc R
C101 C 1.0169(6) 0.9877(6) 0.2445(2) 0.097(6) Uani 1 1 d D
H10C H 1.0734 0.9604 0.2481 0.116 Uiso 1 1 calc R
H10D H 1.0520 1.0227 0.2479 0.116 Uiso 1 1 calc R
C102 C 0.9641(10) 0.9833(8) 0.1878(3) 0.157(8) Uani 1 1 d D
H10J H 1.0200 0.9836 0.1615 0.236 Uiso 1 1 calc R
H10K H 0.9158 1.0132 0.1817 0.236 Uiso 1 1 calc R
H10L H 0.9237 0.9502 0.1849 0.236 Uiso 1 1 calc R
C103 C 0.8548(6) 1.0215(2) 0.2860(8) 0.137(8) Uani 1 1 d D
H10E H 0.8073 1.0164 0.3161 0.165 Uiso 1 1 calc R
H10F H 0.8117 1.0163 0.2532 0.165 Uiso 1 1 calc R
C104 C 0.9002(14) 1.0794(4) 0.2872(10) 0.177(12) Uani 1 1 d D
H10M H 0.8408 1.1047 0.2869 0.265 Uiso 1 1 calc R
H10N H 0.9439 1.0853 0.2563 0.265 Uiso 1 1 calc R
H10O H 0.9442 1.0845 0.3193 0.265 Uiso 1 1 calc R
Cl9 Cl 0.7250(6) 0.1192(3) 0.5486(3) 0.116(3) Uani 0.50 1 d PD
Cl10 Cl 0.8343(7) 0.1600(3) 0.6437(3) 0.131(4) Uani 0.50 1 d PD
C105 C 0.7842(12) 0.1049(4) 0.6099(4) 0.219(14) Uani 0.50 1 d PD
H10P H 0.8434 0.0795 0.6048 0.263 Uiso 0.50 1 calc PR
H10Q H 0.7307 0.0873 0.6319 0.263 Uiso 0.50 1 calc PR

loop_
_atom_site_aniso_label
_atom_site_aniso_U_11
_atom_site_aniso_U_22
_atom_site_aniso_U_33
_atom_site_aniso_U_23
_atom_site_aniso_U_13
_atom_site_aniso_U_12
I1 0.0516(3) 0.0432(4) 0.0609(4) -0.0008(3) -0.0026(3) 0.0000(3)
I2 0.0640(4) 0.0623(5) 0.0731(5) 0.0097(4) 0.0018(4) 0.0069(4)
I3 0.0667(4) 0.0542(5) 0.0685(5) -0.0032(4) -0.0053(4) -0.0026(4)
I4 0.0539(4) 0.0585(4) 0.0620(4) 0.0010(4) 0.0092(3) 0.0015(4)
I5 0.0674(4) 0.0599(5) 0.0790(5) 0.0120(4) 0.0008(4) -0.0106(4)
I6 0.0582(4) 0.0502(4) 0.0663(5) 0.0025(4) -0.0024(3) 0.0064(4)
I7 0.0910(6) 0.0592(5) 0.0858(6) -0.0096(4) 0.0230(4) 0.0019(5)
I8 0.0747(5) 0.0584(5) 0.0558(4) -0.0062(4) -0.0010(3) -0.0123(4)
I9 0.0606(4) 0.0530(5) 0.0699(5) -0.0008(4) -0.0002(3) -0.0038(4)
I10 0.0938(5) 0.0554(5) 0.0598(5) -0.0016(4) 0.0159(4) 0.0116(4)
I11 0.0568(4) 0.0586(5) 0.0613(5) 0.0017(4) 0.0016(3) 0.0019(4)
I12 0.0704(4) 0.0476(4) 0.0503(4) -0.0026(3) 0.0021(3) 0.0020(4)
I13 0.1136(7) 0.0727(6) 0.0699(6) -0.0136(5) -0.0196(5) -0.0019(6)
I14 0.0845(5) 0.0502(5) 0.0835(6) -0.0019(4) 0.0133(4) -0.0005(4)
I15 0.0813(5) 0.0589(5) 0.0784(6) 0.0073(4) 0.0039(4) 0.0101(4)
I16 0.0834(5) 0.0961(7) 0.0874(6) 0.0347(5) -0.0107(4) -0.0233(5)
Ag1 0.0758(6) 0.0688(6) 0.0776(7) 0.0085(5) -0.0025(5) 0.0073(5)
Ag2 0.0736(6) 0.0683(6) 0.0829(7) 0.0062(5) 0.0051(5) -0.0068(5)
Ag3 0.0848(6) 0.0611(6) 0.0814(7) -0.0064(5) 0.0043(5) 0.0015(6)
Ag4 0.0702(5) 0.0662(6) 0.0745(6) -0.0093(5) -0.0021(4) -0.0043(5)
Ag5 0.0721(6) 0.0730(7) 0.0723(6) -0.0067(5) 0.0062(5) 0.0037(5)
Ag6 0.0996(7) 0.0660(7) 0.0803(7) -0.0098(6) -0.0094(6) 0.0011(6)
Ag7 0.0873(7) 0.0709(7) 0.0944(8) 0.0050(6) -0.0002(6) 0.0084(6)
Ag8 0.0920(7) 0.0703(7) 0.0810(7) 0.0055(6) 0.0058(5) -0.0053(6)
Cl1 0.116(3) 0.187(5) 0.101(3) 0.007(3) 0.014(2) 0.081(3)
Cl2 0.195(4) 0.090(3) 0.316(6) 0.064(4) -0.162(4) -0.067(3)
Cl3 0.191(5) 0.243(7) 0.161(4) 0.061(5) 0.106(4) 0.058(5)
Cl4 0.156(3) 0.178(6) 0.170(4) 0.036(4) -0.088(3) -0.048(4)
Cl5 0.086(2) 0.105(3) 0.150(4) -0.033(3) 0.021(2) 0.023(2)
Cl6 0.113(3) 0.084(3) 0.276(7) -0.020(4) 0.018(4) 0.043(3)
Cl7 0.121(4) 0.211(6) 0.215(7) -0.067(5) 0.035(4) -0.056(4)
Cl8 0.153(4) 0.117(4) 0.178(5) 0.052(4) -0.038(4) -0.038(3)
N1 0.057(5) 0.048(5) 0.051(5) 0.002(4) 0.006(4) -0.001(4)
N2 0.077(6) 0.045(5) 0.050(5) 0.014(4) -0.005(4) -0.005(5)
N3 0.059(5) 0.019(4) 0.056(5) 0.000(4) -0.005(4) 0.006(4)
N4 0.071(6) 0.037(5) 0.073(6) 0.014(4) -0.011(5) -0.014(5)
N5 0.060(5) 0.066(6) 0.036(5) 0.011(4) -0.004(4) -0.004(5)
N6 0.086(6) 0.043(5) 0.044(5) 0.008(4) -0.003(4) 0.012(5)
N7 0.029(4) 0.117(9) 0.074(6) 0.021(6) -0.002(4) -0.012(6)
N8 0.028(4) 0.091(8) 0.162(11) 0.037(8) -0.015(5) -0.014(6)
C1 0.073(6) 0.027(5) 0.050(6) -0.008(4) 0.000(5) -0.014(5)
C2 0.098(8) 0.052(7) 0.034(6) 0.001(5) -0.008(5) 0.007(6)
C3 0.053(6) 0.067(9) 0.106(10) 0.006(8) -0.021(6) 0.006(6)
C4 0.085(9) 0.091(11) 0.083(10) -0.009(8) -0.008(7) 0.006(9)
C5 0.066(7) 0.062(7) 0.102(10) 0.012(7) 0.017(6) 0.039(6)
C6 0.057(6) 0.082(9) 0.078(8) 0.000(7) -0.002(6) 0.031(7)
C7 0.074(7) 0.051(7) 0.051(6) -0.003(5) 0.012(5) 0.005(6)
C8 0.077(7) 0.037(6) 0.068(7) -0.001(5) -0.007(6) -0.016(6)
C9 0.115(11) 0.057(8) 0.082(10) -0.012(7) -0.003(8) 0.018(8)
C10 0.102(9) 0.055(7) 0.065(8) -0.016(6) 0.007(7) 0.003(7)
C11 0.182(16) 0.046(7) 0.111(11) -0.060(7) -0.016(10) 0.024(9)
C12 0.045(6) 0.040(6) 0.100(9) -0.007(6) 0.007(6) 0.006(5)
C13 0.064(9) 0.189(18) 0.134(14) 0.029(14) 0.026(9) -0.018(11)
C14 0.151(12) 0.062(8) 0.024(6) 0.012(5) 0.003(6) 0.035(8)
C15 0.090(7) 0.060(7) 0.060(7) 0.007(6) -0.029(6) 0.042(6)
C16 0.064(6) 0.052(7) 0.077(8) 0.003(6) -0.026(5) -0.001(6)
C17 0.090(9) 0.029(6) 0.102(10) 0.005(6) -0.013(7) -0.016(6)
C18 0.085(8) 0.064(9) 0.120(11) 0.011(8) -0.036(8) 0.005(8)
C19 0.100(10) 0.025(6) 0.133(12) 0.029(7) -0.011(8) -0.007(7)
C20 0.080(7) 0.051(8) 0.132(10) -0.016(7) -0.066(7) 0.008(7)
C21 0.091(9) 0.056(8) 0.072(8) -0.003(6) -0.008(7) 0.015(7)
C22 0.202(17) 0.051(8) 0.070(9) -0.027(7) -0.028(10) 0.022(10)
C23 0.054(6) 0.076(8) 0.060(7) -0.011(6) 0.014(5) 0.012(6)
C24 0.084(8) 0.038(7) 0.108(11) 0.002(7) -0.003(7) 0.012(7)
C25 0.075(7) 0.035(6) 0.063(7) 0.015(5) 0.006(5) -0.008(5)
C26 0.078(8) 0.091(8) 0.154(12) 0.086(8) 0.009(8) 0.026(8)
C27 0.049(4) 0.023(4) 0.061(5) 0.001(4) 0.005(4) -0.004(4)
C28 0.065(7) 0.027(5) 0.084(8) -0.014(5) -0.006(6) -0.007(5)
C29 0.092(9) 0.043(7) 0.090(9) 0.010(6) -0.012(7) -0.021(7)
C30 0.23(2) 0.059(10) 0.111(13) -0.027(9) -0.053(14) 0.010(12)
C31 0.113(7) 0.083(6) 0.100(7) 0.012(5) 0.003(5) 0.023(5)
C32 0.119(10) 0.037(6) 0.093(9) -0.016(6) 0.038(8) -0.006(7)
C33 0.076(8) 0.051(7) 0.098(10) 0.011(7) -0.005(7) 0.022(7)
C34 0.101(9) 0.048(7) 0.056(7) -0.006(6) 0.012(6) -0.020(7)
C35 0.094(9) 0.079(9) 0.115(11) -0.044(8) 0.029(8) -0.028(8)
C36 0.071(7) 0.054(6) 0.079(7) 0.043(5) 0.028(5) 0.013(6)
C37 0.064(7) 0.141(13) 0.074(9) 0.011(9) 0.012(6) -0.032(9)
C38 0.107(9) 0.075(9) 0.044(6) 0.005(6) 0.031(6) 0.013(8)
C39 0.160(13) 0.065(9) 0.094(10) -0.021(8) 0.063(9) -0.034(9)
C40 0.079(7) 0.038(6) 0.067(7) -0.001(5) 0.002(6) -0.027(6)
C41 0.082(8) 0.070(8) 0.073(8) 0.016(7) 0.010(6) -0.007(7)
C42 0.182(14) 0.040(7) 0.081(9) -0.002(7) -0.053(9) -0.013(9)
C43 0.121(10) 0.088(11) 0.151(14) 0.008(11) -0.070(9) 0.038(10)
C44 0.071(9) 0.134(15) 0.135(14) 0.032(13) 0.014(9) 0.010(11)
C45 0.108(12) 0.100(13) 0.106(12) -0.006(10) 0.018(9) 0.017(10)
C46 0.066(7) 0.063(8) 0.125(11) -0.046(7) -0.019(7) 0.023(7)
C47 0.084(8) 0.036(7) 0.109(10) -0.009(7) -0.018(7) -0.019(6)
C48 0.160(13) 0.056(8) 0.079(9) -0.025(7) -0.038(9) 0.021(9)
C49 0.144(13) 0.048(8) 0.080(10) 0.005(7) 0.016(9) 0.024(8)
C50 0.076(10) 0.109(13) 0.193(19) 0.046(13) 0.019(11) 0.014(10)
C51 0.058(7) 0.143(14) 0.104(11) 0.042(10) 0.018(7) -0.004(9)
C52 0.21(2) 0.188(19) 0.077(12) -0.003(13) 0.017(12) -0.092(16)
C53 0.037(5) 0.033(5) 0.065(6) -0.005(5) 0.008(4) -0.003(4)
C54 0.056(6) 0.051(7) 0.080(8) -0.005(6) 0.011(5) 0.016(6)
C55 0.083(8) 0.041(6) 0.082(9) -0.003(6) 0.015(6) 0.000(6)
C56 0.064(7) 0.051(7) 0.079(8) 0.005(6) 0.024(6) 0.010(6)
C57 0.068(8) 0.081(10) 0.119(12) -0.011(9) -0.011(8) 0.006(8)
C58 0.040(6) 0.057(8) 0.134(12) -0.022(8) -0.003(6) -0.011(6)
C59 0.079(8) 0.035(6) 0.095(9) -0.023(6) 0.014(7) -0.004(6)
C60 0.073(7) 0.079(8) 0.066(7) 0.044(6) 0.002(6) 0.003(7)
C61 0.106(11) 0.043(7) 0.156(15) 0.040(8) -0.007(10) 0.011(8)
C62 0.065(6) 0.073(8) 0.062(7) 0.018(6) -0.010(5) -0.022(6)
C63 0.121(10) 0.081(9) 0.084(10) 0.004(8) 0.010(8) 0.057(8)
C64 0.047(6) 0.082(9) 0.076(8) 0.003(7) -0.011(5) 0.006(6)
C65 0.093(10) 0.116(13) 0.089(11) 0.001(10) 0.001(8) 0.017(10)
C66 0.066(6) 0.048(6) 0.048(6) -0.023(5) -0.002(5) -0.010(6)
C67 0.046(5) 0.050(6) 0.051(6) -0.003(5) 0.000(4) -0.001(5)
C68 0.049(6) 0.056(7) 0.092(9) -0.009(6) 0.001(6) 0.020(6)
C69 0.099(9) 0.047(7) 0.166(15) -0.007(8) -0.024(9) 0.054(7)
C70 0.156(13) 0.061(8) 0.128(11) 0.064(7) -0.064(10) -0.033(9)
C71 0.122(13) 0.137(12) 0.141(13) 0.099(10) 0.015(10) 0.034(11)
C72 0.095(9) 0.036(6) 0.081(9) 0.012(6) 0.008(7) -0.012(6)
C73 0.066(6) 0.033(6) 0.084(8) -0.018(5) -0.024(5) -0.005(5)
C74 0.066(7) 0.059(8) 0.100(10) -0.013(7) 0.006(7) -0.005(7)
C75 0.072(7) 0.051(7) 0.060(7) -0.009(5) 0.014(5) 0.015(6)
C76 0.137(12) 0.021(6) 0.094(10) 0.009(6) -0.001(9) 0.008(7)
C77 0.092(8) 0.046(6) 0.036(6) -0.002(5) 0.001(5) -0.029(6)
C78 0.135(11) 0.059(8) 0.059(7) 0.021(6) 0.038(7) 0.033(8)
C79 0.049(6) 0.112(12) 0.111(11) 0.005(9) -0.005(6) 0.038(7)
C80 0.075(7) 0.104(10) 0.097(9) 0.018(9) 0.056(6) 0.021(8)
C81 0.064(8) 0.131(14) 0.088(10) -0.009(10) 0.014(7) -0.007(9)
C82 0.082(10) 0.074(10) 0.171(16) -0.036(10) 0.020(10) -0.003(9)
C83 0.061(9) 0.119(15) 0.25(2) -0.037(16) 0.038(12) 0.012(10)
C84 0.147(16) 0.110(15) 0.133(16) 0.012(13) 0.024(13) 0.012(13)
C85 0.078(10) 0.126(15) 0.161(17) 0.040(13) 0.013(10) 0.027(10)
C86 0.057(7) 0.143(13) 0.155(14) 0.074(11) -0.010(8) 0.042(9)
C87 0.111(12) 0.163(18) 0.157(16) 0.048(15) -0.047(11) 0.028(13)
C88 0.083(9) 0.093(9) 0.167(13) 0.085(9) -0.026(9) 0.012(8)
C89 0.146(14) 0.21(2) 0.169(19) 0.077(16) -0.052(13) -0.101(14)
C90 0.053(6) 0.071(9) 0.147(12) 0.022(8) 0.043(7) 0.002(7)
C91 0.116(11) 0.123(14) 0.095(10) -0.006(10) 0.053(8) -0.003(11)
C92 0.043(7) 0.023(7) 0.35(3) 0.019(11) 0.005(11) 0.010(6)
C93 0.028(5) 0.109(12) 0.136(13) 0.002(10) -0.002(6) 0.004(7)
C94 0.058(7) 0.076(10) 0.134(13) 0.011(9) -0.006(8) 0.008(8)
C95 0.131(10) 0.129(11) 0.100(11) 0.042(9) -0.049(8) -0.095(9)
C96 0.063(9) 0.20(2) 0.170(19) -0.010(18) -0.014(10) -0.003(13)
C97 0.114(12) 0.094(12) 0.144(15) -0.035(11) 0.043(10) -0.044(10)
C98 0.058(8) 0.155(17) 0.183(17) 0.060(14) -0.026(9) 0.023(10)
C99 0.094(10) 0.121(11) 0.137(13) 0.072(10) 0.008(9) -0.036(9)
C100 0.22(2) 0.078(12) 0.157(18) 0.027(13) -0.042(16) -0.015(15)
C101 0.045(7) 0.086(11) 0.161(15) 0.011(10) 0.018(8) -0.012(7)
C102 0.110(11) 0.138(15) 0.23(2) 0.056(14) 0.085(12) 0.077(11)
C103 0.062(7) 0.162(15) 0.188(18) -0.035(13) 0.000(9) 0.073(9)
C104 0.17(2) 0.135(19) 0.22(3) 0.05(2) -0.01(2) -0.010(18)
Cl9 0.098(5) 0.073(5) 0.180(8) -0.028(5) 0.051(5) 0.021(4)
Cl10 0.087(5) 0.173(9) 0.134(7) 0.054(7) 0.017(5) -0.013(6)
C105 0.142(15) 0.14(3) 0.39(4) 0.12(2) 0.223(17) 0.081(18)

loop_
_atom_type_symbol
_atom_type_description
_atom_type_scat_dispersion_real
_atom_type_scat_dispersion_imag
_atom_type_scat_source
C C 0.0033 0.0016 'International Tables Vol C Tables 4.2.6.8 and 6.1.1.4'
H H 0.0000 0.0000 'International Tables Vol C Tables 4.2.6.8 and 6.1.1.4'
N N 0.0061 0.0033 'International Tables Vol C Tables 4.2.6.8 and 6.1.1.4'
Cl Cl 0.1484 0.1585 'International Tables Vol C Tables 4.2.6.8 and 6.1.1.4'
Ag Ag -0.8971 1.1015 'International Tables Vol C Tables 4.2.6.8 and 6.1.1.4'
I I -0.4742 1.8119 'International Tables Vol C Tables 4.2.6.8 and 6.1.1.4'

loop_
_geom_angle_atom_site_label_1
_geom_angle_atom_site_label_2
_geom_angle_atom_site_label_3
_geom_angle
Ag4 I1 Ag3 70.58(3)
Ag4 I1 Ag1 67.73(4)
Ag3 I1 Ag1 69.35(3)
Ag3 I3 Ag2 70.08(4)
Ag3 I3 Ag1 70.28(3)
Ag2 I3 Ag1 68.04(4)
Ag4 I4 Ag2 69.26(3)
Ag4 I4 Ag1 68.54(4)
Ag2 I4 Ag1 68.28(4)
Ag4 I6 Ag2 68.66(3)
Ag4 I6 Ag3 70.27(3)
Ag2 I6 Ag3 68.92(4)
Ag5 I9 Ag8 75.10(5)
Ag5 I9 Ag7 72.65(4)
Ag8 I9 Ag7 72.38(4)
Ag5 I11 Ag6 71.74(4)
Ag5 I11 Ag7 71.70(4)
Ag6 I11 Ag7 71.57(5)
Ag5 I12 Ag6 70.52(3)
Ag5 I12 Ag8 73.34(4)
Ag6 I12 Ag8 69.90(4)
Ag6 I14 Ag8 71.65(4)
Ag6 I14 Ag7 72.77(5)
Ag8 I14 Ag7 72.36(4)
I2 Ag1 I4 110.92(5)
I2 Ag1 I3 113.39(5)
I4 Ag1 I3 107.89(4)
I2 Ag1 I1 111.31(5)
I4 Ag1 I1 107.46(5)
I3 Ag1 I1 105.54(4)
I2 Ag1 Ag2 145.64(5)
I4 Ag1 Ag2 55.54(3)
I3 Ag1 Ag2 55.48(3)
I1 Ag1 Ag2 103.04(4)
I2 Ag1 Ag4 142.81(5)
I4 Ag1 Ag4 55.33(3)
I3 Ag1 Ag4 103.79(4)
I1 Ag1 Ag4 55.09(3)
Ag2 Ag1 Ag4 60.44(3)
I2 Ag1 Ag3 144.69(5)
I4 Ag1 Ag3 104.38(4)
I3 Ag1 Ag3 54.19(3)
I1 Ag1 Ag3 54.58(3)
Ag2 Ag1 Ag3 60.28(4)
Ag4 Ag1 Ag3 60.98(3)
I5 Ag2 I4 111.24(5)
I5 Ag2 I3 109.56(5)
I4 Ag2 I3 109.44(4)
I5 Ag2 I6 112.69(5)
I4 Ag2 I6 106.52(4)
I3 Ag2 I6 107.26(5)
I5 Ag2 Ag1 143.40(5)
I4 Ag2 Ag1 56.18(3)
I3 Ag2 Ag1 56.48(3)
I6 Ag2 Ag1 103.90(4)
I5 Ag2 Ag4 146.30(5)
I4 Ag2 Ag4 55.28(3)
I3 Ag2 Ag4 104.14(5)
I6 Ag2 Ag4 55.19(3)
Ag1 Ag2 Ag4 59.89(4)
I5 Ag2 Ag3 143.15(5)
I4 Ag2 Ag3 105.59(4)
I3 Ag2 Ag3 54.77(3)
I6 Ag2 Ag3 55.63(3)
Ag1 Ag2 Ag3 61.15(4)
Ag4 Ag2 Ag3 61.09(3)
I7 Ag3 I3 116.31(5)
I7 Ag3 I1 110.04(5)
I3 Ag3 I1 108.19(4)
I7 Ag3 I6 109.44(5)
I3 Ag3 I6 107.44(5)
I1 Ag3 I6 104.78(4)
I7 Ag3 Ag2 146.74(5)
I3 Ag3 Ag2 55.15(4)
I1 Ag3 Ag2 102.82(4)
I6 Ag3 Ag2 55.45(3)
I7 Ag3 Ag1 148.57(5)
I3 Ag3 Ag1 55.53(3)
I1 Ag3 Ag1 56.07(3)
I6 Ag3 Ag1 101.69(4)
Ag2 Ag3 Ag1 58.57(3)
I7 Ag3 Ag4 140.99(5)
I3 Ag3 Ag4 102.70(4)
I1 Ag3 Ag4 54.45(3)
I6 Ag3 Ag4 54.31(3)
Ag2 Ag3 Ag4 58.97(3)
Ag1 Ag3 Ag4 58.35(4)
I8 Ag4 I4 105.59(4)
I8 Ag4 I1 114.08(4)
I4 Ag4 I1 110.20(5)
I8 Ag4 I6 112.97(4)
I4 Ag4 I6 107.56(4)
I1 Ag4 I6 106.29(4)
I8 Ag4 Ag1 142.18(5)
I4 Ag4 Ag1 56.14(3)
I1 Ag4 Ag1 57.18(3)
I6 Ag4 Ag1 104.48(4)
I8 Ag4 Ag2 141.71(5)
I4 Ag4 Ag2 55.45(3)
I1 Ag4 Ag2 104.05(4)
I6 Ag4 Ag2 56.14(3)
Ag1 Ag4 Ag2 59.67(3)
I8 Ag4 Ag3 149.62(4)
I4 Ag4 Ag3 104.77(4)
I1 Ag4 Ag3 54.98(3)
I6 Ag4 Ag3 55.41(3)
Ag1 Ag4 Ag3 60.67(3)
Ag2 Ag4 Ag3 59.93(4)
I10 Ag5 I9 109.24(5)
I10 Ag5 I11 118.53(5)
I9 Ag5 I11 107.19(4)
I10 Ag5 I12 111.61(4)
I9 Ag5 I12 102.45(5)
I11 Ag5 I12 106.55(4)
I13 Ag6 I14 111.53(5)
I13 Ag6 I11 116.51(5)
I14 Ag6 I11 105.57(5)
I13 Ag6 I12 109.56(5)
I14 Ag6 I12 107.33(4)
I11 Ag6 I12 105.82(4)
I13 Ag6 Ag8 139.33(5)
I14 Ag6 Ag8 54.35(3)
I11 Ag6 Ag8 104.15(5)
I12 Ag6 Ag8 55.13(3)
I15 Ag7 I14 111.82(5)
I15 Ag7 I9 116.60(5)
I14 Ag7 I9 105.46(5)
I15 Ag7 I11 113.53(5)
I14 Ag7 I11 103.61(5)
I9 Ag7 I11 104.64(4)
I16 Ag8 I9 118.60(5)
I16 Ag8 I14 107.87(5)
I9 Ag8 I14 106.11(4)
I16 Ag8 I12 114.79(5)
I9 Ag8 I12 101.78(5)
I14 Ag8 I12 106.84(4)
I16 Ag8 Ag6 140.32(5)
I9 Ag8 Ag6 100.97(5)
I14 Ag8 Ag6 54.01(3)
I12 Ag8 Ag6 54.96(3)
C10 N1 C12 111.4(6)
C10 N1 C1 106.4(6)
C12 N1 C1 108.4(6)
C10 N1 C8 108.3(6)
C12 N1 C8 108.4(6)
C1 N1 C8 114.0(6)
C23 N2 C25 111.4(6)
C23 N2 C21 107.9(6)
C25 N2 C21 112.0(7)
C23 N2 C14 111.1(7)
C25 N2 C14 108.0(7)
C21 N2 C14 106.3(6)
C27 N3 C34 112.9(7)
C27 N3 C36 112.2(7)
C34 N3 C36 105.9(5)
C27 N3 C38 104.1(5)
C34 N3 C38 111.7(7)
C36 N3 C38 110.1(7)
C49 N4 C40 100.2(5)
C49 N4 C51 108.5(8)
C40 N4 C51 114.4(8)
C49 N4 C47 113.2(7)
C40 N4 C47 114.0(7)
C51 N4 C47 106.5(5)
C62 N5 C53 110.7(6)
C62 N5 C60 106.4(5)
C53 N5 C60 114.3(7)
C62 N5 C64 106.9(7)
C53 N5 C64 106.5(5)
C60 N5 C64 111.9(7)
C75 N6 C73 111.2(7)
C75 N6 C66 107.1(5)
C73 N6 C66 111.9(7)
C75 N6 C77 111.9(6)
C73 N6 C77 103.4(5)
C66 N6 C77 111.5(7)
C88 N7 C79 100.5(6)
C88 N7 C86 109.0(9)
C79 N7 C86 110.2(9)
C88 N7 C90 117.4(8)
C79 N7 C90 116.8(8)
C86 N7 C90 102.8(5)
C103 N8 C101 111.5(10)
C103 N8 C99 102.3(5)
C101 N8 C99 120.7(9)
C103 N8 C92 111.0(10)
C101 N8 C92 106.2(6)
C99 N8 C92 105.0(8)
N1 C1 C2 116.1(7)
N1 C1 H1A 108.3
C2 C1 H1A 108.3
N1 C1 H1B 108.3
C2 C1 H1B 108.3
H1A C1 H1B 107.4
C7 C2 C3 118.6(9)
C7 C2 C1 121.8(8)
C3 C2 C1 118.8(8)
C2 C3 C4 120.9(12)
C2 C3 H3A 119.5
C4 C3 H3A 119.5
C5 C4 C3 116.4(13)
C5 C4 H4A 121.8
C3 C4 H4A 121.8
C4 C5 C6 121.9(12)
C4 C5 H5A 119.0
C6 C5 H5A 119.0
C7 C6 C5 122.3(11)
C7 C6 Cl1 118.2(9)
C5 C6 Cl1 119.5(9)
C6 C7 C2 119.5(10)
C6 C7 H7A 120.2
C2 C7 H7A 120.2
N1 C8 C9 116.0(7)
N1 C8 H8A 108.3
C9 C8 H8A 108.3
N1 C8 H8B 108.3
C9 C8 H8B 108.3
H8A C8 H8B 107.4
C8 C9 H9A 109.5
C8 C9 H9B 109.5
H9A C9 H9B 109.5
C8 C9 H9C 109.5
H9A C9 H9C 109.5
H9B C9 H9C 109.5
N1 C10 C11 115.0(7)
N1 C10 H10A 108.5
C11 C10 H10A 108.5
N1 C10 H10B 108.5
C11 C10 H10B 108.5
H10A C10 H10B 107.5
C10 C11 H11A 109.5
C10 C11 H11B 109.5
H11A C11 H11B 109.5
C10 C11 H11C 109.5
H11A C11 H11C 109.5
H11B C11 H11C 109.5
N1 C12 C13 113.9(7)
N1 C12 H12A 108.8
C13 C12 H12A 108.8
N1 C12 H12B 108.8
C13 C12 H12B 108.8
H12A C12 H12B 107.7
C12 C13 H13A 109.5
C12 C13 H13B 109.5
H13A C13 H13B 109.5
C12 C13 H13C 109.5
H13A C13 H13C 109.5
H13B C13 H13C 109.5
N2 C14 C15 117.1(9)
N2 C14 H14A 108.0
C15 C14 H14A 108.0
N2 C14 H14B 108.0
C15 C14 H14B 108.0
H14A C14 H14B 107.3
C20 C15 C16 119.6(11)
C20 C15 C14 120.8(11)
C16 C15 C14 119.5(11)
C17 C16 C15 123.6(12)
C17 C16 H16A 118.2
C15 C16 H16A 118.2
C16 C17 C18 119.7(12)
C16 C17 H17A 120.2
C18 C17 H17A 120.2
C17 C18 C19 117.5(12)
C17 C18 H18A 121.3
C19 C18 H18A 121.3
C20 C19 C18 118.0(12)
C20 C19 Cl2 124.1(10)
C18 C19 Cl2 117.6(11)
C15 C20 C19 121.2(12)
C15 C20 H20A 119.4
C19 C20 H20A 119.4
N2 C21 C22 116.5(7)
N2 C21 H21A 108.2
C22 C21 H21A 108.2
N2 C21 H21B 108.2
C22 C21 H21B 108.2
H21A C21 H21B 107.3
C21 C22 H22A 109.5
C21 C22 H22B 109.5
H22A C22 H22B 109.5
C21 C22 H22C 109.5
H22A C22 H22C 109.5
H22B C22 H22C 109.5
N2 C23 C24 118.5(7)
N2 C23 H23A 107.7
C24 C23 H23A 107.7
N2 C23 H23B 107.7
C24 C23 H23B 107.7
H23A C23 H23B 107.1
C23 C24 H24A 109.5
C23 C24 H24B 109.5
H24A C24 H24B 109.5
C23 C24 H24C 109.5
H24A C24 H24C 109.5
H24B C24 H24C 109.5
N2 C25 C26 120.4(7)
N2 C25 H25A 107.2
C26 C25 H25A 107.2
N2 C25 H25B 107.2
C26 C25 H25B 107.2
H25A C25 H25B 106.9
C25 C26 H26A 109.5
C25 C26 H26B 109.5
H26A C26 H26B 109.5
C25 C26 H26C 109.5
H26A C26 H26C 109.5
H26B C26 H26C 109.5
N3 C27 C28 118.0(7)
N3 C27 H27A 107.8
C28 C27 H27A 107.8
N3 C27 H27B 107.8
C28 C27 H27B 107.8
H27A C27 H27B 107.1
C29 C28 C33 117.4(11)
C29 C28 C27 125.1(10)
C33 C28 C27 117.4(10)
C28 C29 C30 122.4(12)
C28 C29 H29A 118.8
C30 C29 H29A 118.8
C29 C30 C31 118.5(12)
C29 C30 H30A 120.8
C31 C30 H30A 120.8
C32 C31 C30 120.5(11)
C32 C31 H31A 119.7
C30 C31 H31A 119.7
C33 C32 C31 117.5(12)
C33 C32 Cl3 122.2(9)
C31 C32 Cl3 119.3(10)
C32 C33 C28 123.4(12)
C32 C33 H33A 118.3
C28 C33 H33A 118.3
N3 C34 C35 115.7(7)
N3 C34 H34A 108.4
C35 C34 H34A 108.4
N3 C34 H34B 108.4
C35 C34 H34B 108.4
H34A C34 H34B 107.4
C34 C35 H35A 109.5
C34 C35 H35B 109.5
H35A C35 H35B 109.5
C34 C35 H35C 109.5
H35A C35 H35C 109.5
H35B C35 H35C 109.5
N3 C36 C37 115.1(6)
N3 C36 H36A 108.5
C37 C36 H36A 108.5
N3 C36 H36B 108.5
C37 C36 H36B 108.5
H36A C36 H36B 107.5
C36 C37 H37A 109.5
C36 C37 H37B 109.5
H37A C37 H37B 109.5
C36 C37 H37C 109.5
H37A C37 H37C 109.5
H37B C37 H37C 109.5
N3 C38 C39 116.3(7)
N3 C38 H38A 108.2
C39 C38 H38A 108.2
N3 C38 H38B 108.2
C39 C38 H38B 108.2
H38A C38 H38B 107.4
C38 C39 H39A 109.5
C38 C39 H39B 109.5
H39A C39 H39B 109.5
C38 C39 H39C 109.5
H39A C39 H39C 109.5
H39B C39 H39C 109.5
N4 C40 C41 119.1(7)
N4 C40 H40A 107.5
C41 C40 H40A 107.5
N4 C40 H40B 107.5
C41 C40 H40B 107.5
H40A C40 H40B 107.0
C42 C41 C46 119.6(12)
C42 C41 C40 121.0(10)
C46 C41 C40 119.4(10)
C41 C42 C43 119.2(14)
C41 C42 H42A 120.4
C43 C42 H42A 120.4
C44 C43 C42 121.0(16)
C44 C43 Cl4 124.2(13)
C42 C43 Cl4 114.6(13)
C45 C44 C43 118.1(16)
C45 C44 H44A 120.9
C43 C44 H44A 120.9
C44 C45 C46 123.0(16)
C44 C45 H45A 118.5
C46 C45 H45A 118.5
C45 C46 C41 119.0(12)
C45 C46 H46A 120.5
C41 C46 H46A 120.5
N4 C47 C48 112.7(7)
N4 C47 H47A 109.1
C48 C47 H47A 109.1
N4 C47 H47B 109.1
C48 C47 H47B 109.1
H47A C47 H47B 107.8
C47 C48 H48A 109.5
C47 C48 H48B 109.5
H48A C48 H48B 109.5
C47 C48 H48C 109.5
H48A C48 H48C 109.5
H48B C48 H48C 109.5
N4 C49 C50 115.2(7)
N4 C49 H49A 108.5
C50 C49 H49A 108.5
N4 C49 H49B 108.5
C50 C49 H49B 108.5
H49A C49 H49B 107.5
C49 C50 H50A 109.5
C49 C50 H50B 109.5
H50A C50 H50B 109.5
C49 C50 H50C 109.5
H50A C50 H50C 109.5
H50B C50 H50C 109.5
N4 C51 C52 120.4(8)
N4 C51 H51A 107.2
C52 C51 H51A 107.2
N4 C51 H51B 107.2
C52 C51 H51B 107.2
H51A C51 H51B 106.8
C51 C52 H52A 109.5
C51 C52 H52B 109.5
H52A C52 H52B 109.5
C51 C52 H52C 109.5
H52A C52 H52C 109.5
H52B C52 H52C 109.5
N5 C53 C54 116.3(8)
N5 C53 H53A 108.2
C54 C53 H53A 108.2
N5 C53 H53B 108.2
C54 C53 H53B 108.2
H53A C53 H53B 107.4
C59 C54 C55 117.3(11)
C59 C54 C53 118.3(10)
C55 C54 C53 122.9(11)
C56 C55 C54 124.4(12)
C56 C55 H55A 117.8
C54 C55 H55A 117.8
C57 C56 C55 117.7(11)
C57 C56 Cl5 119.1(10)
C55 C56 Cl5 123.0(10)
C56 C57 C58 121.3(12)
C56 C57 H57A 119.3
C58 C57 H57A 119.3
C59 C58 C57 119.4(12)
C59 C58 H58A 120.3
C57 C58 H58A 120.3
C54 C59 C58 119.1(11)
C54 C59 H59A 120.5
C58 C59 H59A 120.5
N5 C60 C61 113.8(6)
N5 C60 H60A 108.8
C61 C60 H60A 108.8
N5 C60 H60B 108.8
C61 C60 H60B 108.8
H60A C60 H60B 107.7
C60 C61 H61A 109.5
C60 C61 H61B 109.5
H61A C61 H61B 109.5
C60 C61 H61C 109.5
H61A C61 H61C 109.5
H61B C61 H61C 109.5
N5 C62 C63 118.4(7)
N5 C62 H62A 107.7
C63 C62 H62A 107.7
N5 C62 H62B 107.7
C63 C62 H62B 107.7
H62A C62 H62B 107.1
C62 C63 H63A 109.5
C62 C63 H63B 109.5
H63A C63 H63B 109.5
C62 C63 H63C 109.5
H63A C63 H63C 109.5
H63B C63 H63C 109.5
N5 C64 C65 115.9(7)
N5 C64 H64A 108.3
C65 C64 H64A 108.3
N5 C64 H64B 108.3
C65 C64 H64B 108.3
H64A C64 H64B 107.4
C64 C65 H65A 109.5
C64 C65 H65B 109.5
H65A C65 H65B 109.5
C64 C65 H65C 109.5
H65A C65 H65C 109.5
H65B C65 H65C 109.5
N6 C66 C67 117.0(7)
N6 C66 H66A 108.1
C67 C66 H66A 108.1
N6 C66 H66B 108.1
C67 C66 H66B 108.1
H66A C66 H66B 107.3
C72 C67 C68 118.5(11)
C72 C67 C66 125.6(10)
C68 C67 C66 115.7(10)
C69 C68 C67 119.6(12)
C69 C68 H68A 120.2
C67 C68 H68A 120.2
C68 C69 C70 117.1(13)
C68 C69 Cl6 120.5(13)
C70 C69 Cl6 122.2(12)
C69 C70 C71 124.5(14)
C69 C70 H70A 117.8
C71 C70 H70A 117.8
C72 C71 C70 114.3(15)
C72 C71 H71A 122.9
C70 C71 H71A 122.9
C71 C72 C67 124.7(14)
C71 C72 H72A 117.6
C67 C72 H72A 117.6
N6 C73 C74 114.0(6)
N6 C73 H73A 108.7
C74 C73 H73A 108.7
N6 C73 H73B 108.7
C74 C73 H73B 108.7
H73A C73 H73B 107.6
C73 C74 H74A 109.5
C73 C74 H74B 109.5
H74A C74 H74B 109.5
C73 C74 H74C 109.5
H74A C74 H74C 109.5
H74B C74 H74C 109.5
N6 C75 C76 119.2(7)
N6 C75 H75A 107.5
C76 C75 H75A 107.5
N6 C75 H75B 107.5
C76 C75 H75B 107.5
H75A C75 H75B 107.0
C75 C76 H76A 109.5
C75 C76 H76B 109.5
H76A C76 H76B 109.5
C75 C76 H76C 109.5
H76A C76 H76C 109.5
H76B C76 H76C 109.5
N6 C77 C78 117.1(7)
N6 C77 H77A 108.0
C78 C77 H77A 108.0
N6 C77 H77B 108.0
C78 C77 H77B 108.0
H77A C77 H77B 107.3
C77 C78 H78A 109.5
C77 C78 H78B 109.5
H78A C78 H78B 109.5
C77 C78 H78C 109.5
H78A C78 H78C 109.5
H78B C78 H78C 109.5
N7 C79 C80 118.1(8)
N7 C79 H79A 107.8
C80 C79 H79A 107.8
N7 C79 H79B 107.8
C80 C79 H79B 107.8
H79A C79 H79B 107.1
C81 C80 C85 121.6(11)
C81 C80 C79 119.9(9)
C85 C80 C79 118.1(10)
C82 C81 C80 113.7(13)
C82 C81 H81A 123.2
C80 C81 H81A 123.2
C81 C82 C83 123.4(16)
C81 C82 Cl7 117.4(13)
C83 C82 Cl7 117.6(10)
C84 C83 C82 121.5(17)
C84 C83 H83A 119.2
C82 C83 H83A 119.2
C83 C84 C85 115.1(17)
C83 C84 H84A 122.5
C85 C84 H84A 122.5
C84 C85 C80 123.1(13)
C84 C85 H85A 118.4
C80 C85 H85A 118.4
N7 C86 C87 118.3(7)
N7 C86 H86A 107.7
C87 C86 H86A 107.7
N7 C86 H86B 107.7
C87 C86 H86B 107.7
H86A C86 H86B 107.1
C86 C87 H87A 109.5
C86 C87 H87B 109.5
H87A C87 H87B 109.5
C86 C87 H87C 109.5
H87A C87 H87C 109.5
H87B C87 H87C 109.5
N7 C88 C89 112.5(8)
N7 C88 H88A 109.1
C89 C88 H88A 109.1
N7 C88 H88B 109.1
C89 C88 H88B 109.1
H88A C88 H88B 107.8
C88 C89 H89A 109.5
C88 C89 H89B 109.5
H89A C89 H89B 109.5
C88 C89 H89C 109.5
H89A C89 H89C 109.5
H89B C89 H89C 109.5
N7 C90 C91 112.2(7)
N7 C90 H90A 109.2
C91 C90 H90A 109.2
N7 C90 H90B 109.2
C91 C90 H90B 109.2
H90A C90 H90B 107.9
C90 C91 H91A 109.5
C90 C91 H91B 109.5
H91A C91 H91B 109.5
C90 C91 H91C 109.5
H91A C91 H91C 109.5
H91B C91 H91C 109.5
C93 C92 N8 120.1(9)
C93 C92 H92A 107.3
N8 C92 H92A 107.3
C93 C92 H92B 107.3
N8 C92 H92B 107.3
H92A C92 H92B 106.9
C98 C93 C92 130.4(14)
C98 C93 C94 110.1(13)
C92 C93 C94 119.5(13)
C95 C94 C93 119.1(14)
C95 C94 H94A 120.5
C93 C94 H94A 120.5
C94 C95 C96 133.9(18)
C94 C95 Cl8 113.8(14)
C96 C95 Cl8 112.3(15)
C95 C96 C97 105.5(18)
C95 C96 H96A 127.3
C97 C96 H96A 127.3
C98 C97 C96 127.4(16)
C98 C97 H97A 116.3
C96 C97 H97A 116.3
C97 C98 C93 123.9(16)
C97 C98 H98A 118.0
C93 C98 H98A 118.0
N8 C99 C100 114.6(8)
N8 C99 H99A 108.6
C100 C99 H99A 108.6
N8 C99 H99B 108.6
C100 C99 H99B 108.6
H99A C99 H99B 107.6
C99 C100 H10G 109.5
C99 C100 H10H 109.5
H10G C100 H10H 109.5
C99 C100 H10I 109.5
H10G C100 H10I 109.5
H10H C100 H10I 109.5
N8 C101 C102 115.1(7)
N8 C101 H10C 108.5
C102 C101 H10C 108.5
N8 C101 H10D 108.5
C102 C101 H10D 108.5
H10C C101 H10D 107.5
C101 C102 H10J 109.5
C101 C102 H10K 109.5
H10J C102 H10K 109.5
C101 C102 H10L 109.5
H10J C102 H10L 109.5
H10K C102 H10L 109.5
N8 C103 C104 111.8(8)
N8 C103 H10E 109.3
C104 C103 H10E 109.3
N8 C103 H10F 109.3
C104 C103 H10F 109.3
H10E C103 H10F 107.9
C103 C104 H10M 109.5
C103 C104 H10N 109.5
H10M C104 H10N 109.5
C103 C104 H10O 109.5
H10M C104 H10O 109.5
H10N C104 H10O 109.5
Cl9 C105 Cl10 114.3(7)
Cl9 C105 H10P 108.7
Cl10 C105 H10P 108.7
Cl9 C105 H10Q 108.7
Cl10 C105 H10Q 108.7
H10P C105 H10Q 107.6

loop_
_geom_bond_atom_site_label_1
_geom_bond_atom_site_label_2
_geom_bond_distance
I1 Ag4 2.9024(14)
I1 Ag3 2.9216(14)
I1 Ag1 2.9743(14)
I2 Ag1 2.7352(14)
I3 Ag3 2.8900(14)
I3 Ag2 2.9033(15)
I3 Ag1 2.9378(15)
I4 Ag4 2.8944(13)
I4 Ag2 2.9005(15)
I4 Ag1 2.9224(15)
I5 Ag2 2.7636(15)
I6 Ag4 2.9031(14)
I6 Ag2 2.9362(14)
I6 Ag3 2.9425(15)
I7 Ag3 2.7398(15)
I8 Ag4 2.7645(14)
I9 Ag5 2.8790(14)
I9 Ag8 2.8914(15)
I9 Ag7 2.9046(16)
I10 Ag5 2.7637(14)
I11 Ag5 2.8886(14)
I11 Ag6 2.9073(15)
I11 Ag7 2.9605(15)
I12 Ag5 2.9371(14)
I12 Ag6 2.9460(15)
I12 Ag8 2.9521(15)
I13 Ag6 2.7403(16)
I14 Ag6 2.8803(16)
I14 Ag8 2.8927(15)
I14 Ag7 2.9043(16)
I15 Ag7 2.7396(16)
I16 Ag8 2.7243(16)
Ag1 Ag2 3.2680(16)
Ag1 Ag4 3.2754(17)
Ag1 Ag3 3.3545(16)
Ag2 Ag4 3.2933(15)
Ag2 Ag3 3.3261(18)
Ag3 Ag4 3.3644(16)
Ag6 Ag8 3.3789(17)
Cl1 C6 1.758(13)
Cl2 C19 1.693(14)
Cl3 C32 1.687(14)
Cl4 C43 1.774(18)
Cl5 C56 1.673(12)
Cl6 C69 1.711(15)
Cl7 C82 1.717(17)
Cl8 C95 1.728(17)
N1 C10 1.470(7)
N1 C12 1.470(7)
N1 C1 1.474(7)
N1 C8 1.476(7)
N2 C23 1.470(7)
N2 C25 1.473(7)
N2 C21 1.476(7)
N2 C14 1.484(7)
N3 C27 1.467(7)
N3 C34 1.470(7)
N3 C36 1.472(7)
N3 C38 1.475(7)
N4 C49 1.466(7)
N4 C40 1.467(7)
N4 C51 1.468(7)
N4 C47 1.474(7)
N5 C62 1.468(7)
N5 C53 1.470(7)
N5 C60 1.471(7)
N5 C64 1.475(7)
N6 C75 1.472(7)
N6 C73 1.473(7)
N6 C66 1.483(7)
N6 C77 1.485(7)
N7 C88 1.460(7)
N7 C79 1.462(8)
N7 C86 1.470(7)
N7 C90 1.471(7)
N8 C103 1.460(7)
N8 C101 1.461(7)
N8 C99 1.462(7)
N8 C92 1.463(8)
C1 C2 1.550(13)
C1 H1A 0.9700
C1 H1B 0.9700
C2 C7 1.389(8)
C2 C3 1.391(16)
C3 C4 1.429(17)
C3 H3A 0.9300
C4 C5 1.352(19)
C4 H4A 0.9300
C5 C6 1.363(18)
C5 H5A 0.9300
C6 C7 1.334(14)
C7 H7A 0.9300
C8 C9 1.541(8)
C8 H8A 0.9700
C8 H8B 0.9700
C9 H9A 0.9600
C9 H9B 0.9600
C9 H9C 0.9600
C10 C11 1.543(8)
C10 H10A 0.9700
C10 H10B 0.9700
C11 H11A 0.9600
C11 H11B 0.9600
C11 H11C 0.9600
C12 C13 1.542(8)
C12 H12A 0.9700
C12 H12B 0.9700
C13 H13A 0.9600
C13 H13B 0.9600
C13 H13C 0.9600
C14 C15 1.508(17)
C14 H14A 0.9700
C14 H14B 0.9700
C15 C20 1.319(17)
C15 C16 1.385(17)
C16 C17 1.337(17)
C16 H16A 0.9300
C17 C18 1.392(18)
C17 H17A 0.9300
C18 C19 1.474(18)
C18 H18A 0.9300
C19 C20 1.407(18)
C20 H20A 0.9300
C21 C22 1.531(8)
C21 H21A 0.9700
C21 H21B 0.9700
C22 H22A 0.9600
C22 H22B 0.9600
C22 H22C 0.9600
C23 C24 1.546(7)
C23 H23A 0.9700
C23 H23B 0.9700
C24 H24A 0.9600
C24 H24B 0.9600
C24 H24C 0.9600
C25 C26 1.534(8)
C25 H25A 0.9700
C25 H25B 0.9700
C26 H26A 0.9600
C26 H26B 0.9600
C26 H26C 0.9600
C27 C28 1.475(14)
C27 H27A 0.9700
C27 H27B 0.9700
C28 C29 1.377(14)
C28 C33 1.408(17)
C29 C30 1.388(9)
C29 H29A 0.9300
C30 C31 1.44(2)
C30 H30A 0.9300
C31 C32 1.395(9)
C31 H31A 0.9300
C32 C33 1.390(17)
C33 H33A 0.9300
C34 C35 1.542(8)
C34 H34A 0.9700
C34 H34B 0.9700
C35 H35A 0.9600
C35 H35B 0.9600
C35 H35C 0.9600
C36 C37 1.540(8)
C36 H36A 0.9700
C36 H36B 0.9700
C37 H37A 0.9600
C37 H37B 0.9600
C37 H37C 0.9600
C38 C39 1.537(8)
C38 H38A 0.9700
C38 H38B 0.9700
C39 H39A 0.9600
C39 H39B 0.9600
C39 H39C 0.9600
C40 C41 1.575(14)
C40 H40A 0.9700
C40 H40B 0.9700
C41 C42 1.367(17)
C41 C46 1.387(8)
C42 C43 1.38(2)
C42 H42A 0.9300
C43 C44 1.37(3)
C44 C45 1.34(2)
C44 H44A 0.9300
C45 C46 1.35(2)
C45 H45A 0.9300
C46 H46A 0.9300
C47 C48 1.540(8)
C47 H47A 0.9700
C47 H47B 0.9700
C48 H48A 0.9600
C48 H48B 0.9600
C48 H48C 0.9600
C49 C50 1.544(8)
C49 H49A 0.9700
C49 H49B 0.9700
C50 H50A 0.9600
C50 H50B 0.9600
C50 H50C 0.9600
C51 C52 1.538(8)
C51 H51A 0.9700
C51 H51B 0.9700
C52 H52A 0.9600
C52 H52B 0.9600
C52 H52C 0.9600
C53 C54 1.522(14)
C53 H53A 0.9700
C53 H53B 0.9700
C54 C59 1.381(16)
C54 C55 1.401(16)
C55 C56 1.354(17)
C55 H55A 0.9300
C56 C57 1.340(19)
C57 C58 1.411(19)
C57 H57A 0.9300
C58 C59 1.407(17)
C58 H58A 0.9300
C59 H59A 0.9300
C60 C61 1.531(8)
C60 H60A 0.9700
C60 H60B 0.9700
C61 H61A 0.9600
C61 H61B 0.9600
C61 H61C 0.9600
C62 C63 1.538(7)
C62 H62A 0.9700
C62 H62B 0.9700
C63 H63A 0.9600
C63 H63B 0.9600
C63 H63C 0.9600
C64 C65 1.544(8)
C64 H64A 0.9700
C64 H64B 0.9700
C65 H65A 0.9600
C65 H65B 0.9600
C65 H65C 0.9600
C66 C67 1.487(13)
C66 H66A 0.9700
C66 H66B 0.9700
C67 C72 1.378(16)
C67 C68 1.401(15)
C68 C69 1.357(18)
C68 H68A 0.9300
C69 C70 1.37(2)
C70 C71 1.40(2)
C70 H70A 0.9300
C71 C72 1.31(2)
C71 H71A 0.9300
C72 H72A 0.9300
C73 C74 1.538(8)
C73 H73A 0.9700
C73 H73B 0.9700
C74 H74A 0.9600
C74 H74B 0.9600
C74 H74C 0.9600
C75 C76 1.544(7)
C75 H75A 0.9700
C75 H75B 0.9700
C76 H76A 0.9600
C76 H76B 0.9600
C76 H76C 0.9600
C77 C78 1.541(7)
C77 H77A 0.9700
C77 H77B 0.9700
C78 H78A 0.9600
C78 H78B 0.9600
C78 H78C 0.9600
C79 C80 1.579(15)
C79 H79A 0.9700
C79 H79B 0.9700
C80 C81 1.387(16)
C80 C85 1.394(8)
C81 C82 1.386(9)
C81 H81A 0.9300
C82 C83 1.40(3)
C83 C84 1.36(3)
C83 H83A 0.9300
C84 C85 1.394(9)
C84 H84A 0.9300
C85 H85A 0.9300
C86 C87 1.538(8)
C86 H86A 0.9700
C86 H86B 0.9700
C87 H87A 0.9600
C87 H87B 0.9600
C87 H87C 0.9600
C88 C89 1.537(8)
C88 H88A 0.9700
C88 H88B 0.9700
C89 H89A 0.9600
C89 H89B 0.9600
C89 H89C 0.9600
C90 C91 1.541(8)
C90 H90A 0.9700
C90 H90B 0.9700
C91 H91A 0.9600
C91 H91B 0.9600
C91 H91C 0.9600
C92 C93 1.461(19)
C92 H92A 0.9700
C92 H92B 0.9700
C93 C98 1.41(2)
C93 C94 1.51(2)
C94 C95 1.34(2)
C94 H94A 0.9300
C95 C96 1.37(3)
C96 C97 1.42(3)
C96 H96A 0.9300
C97 C98 1.393(9)
C97 H97A 0.9300
C98 H98A 0.9300
C99 C100 1.538(9)
C99 H99A 0.9700
C99 H99B 0.9700
C100 H10G 0.9600
C100 H10H 0.9600
C100 H10I 0.9600
C101 C102 1.541(8)
C101 H10C 0.9700
C101 H10D 0.9700
C102 H10J 0.9600
C102 H10K 0.9600
C102 H10L 0.9600
C103 C104 1.539(8)
C103 H10E 0.9700
C103 H10F 0.9700
C104 H10M 0.9600
C104 H10N 0.9600
C104 H10O 0.9600
Cl9 C105 1.709(8)
Cl10 C105 1.711(8)
C105 H10P 0.9700
C105 H10Q 0.9700
